data_7250027
loop_
_publ_author_name
'Kory\<t\'akov\'a, Ad\'ela'
'Chatziadi, Argyro'
'Rohl\'i\<cek, Jan'
'Zme\<skalov\'a, Eli\<ska'
'Ber\'anek, Josef'
'\<So\'o\<s, Miroslav'

_publ_section_title
;
 Stability study and structural insights into cannabidiol cocrystals
;
_journal_issue 14
_journal_name_full CrystEngComm
_journal_page_first 2154
_journal_page_last 2165
_journal_paper_doi 10.1039/D4CE01314J
_journal_volume 27
_journal_year 2025
_chemical_formula_moiety 'C21 H30 O2, C7 H15 N O3'
_chemical_formula_sum 'C28 H45 N O5'
_chemical_formula_weight 475.7
_space_group_IT_number 19
_space_group_name_Hall 'P 2ac 2ab'
_space_group_name_H-M_alt 'P 21 21 21'
_symmetry_cell_setting orthorhombic
_symmetry_Int_Tables_number 19
_symmetry_space_group_name_Hall 'P 2ac 2ab'
_symmetry_space_group_name_H-M 'P 21 21 21'
_audit_update_record
;
2024-02-15 deposited with the CCDC.	2025-02-25 downloaded from the CCDC.
;
_cell_angle_alpha 90
_cell_angle_beta 90
_cell_angle_gamma 90
_cell_formula_units_Z 4
_cell_length_a 20.0237(6)
_cell_length_b 17.0222(5)
_cell_length_c 8.20215(19)
_cell_measurement_temperature 293
_cell_volume 2795.68(13)
_diffrn_ambient_temperature 293
_diffrn_measurement_device_type 'Smartlab, Rigaku'
_diffrn_radiation_monochromator none
_diffrn_radiation_probe x-ray
_diffrn_radiation_type 'Cu K\a'
_diffrn_radiation_wavelength 1.541866
_diffrn_source 'rotating-anode X-ray tube'
_exptl_absorpt_coefficient_mu 0.607
_exptl_crystal_density_diffrn 1.1301
_exptl_crystal_F_000 1040
_pd_char_colour white
_pd_meas_2theta_range_inc 0.01
_pd_meas_2theta_range_max 80.000
_pd_meas_2theta_range_min 3.000
_pd_meas_number_of_points 7701
_pd_meas_scan_method cont
_pd_proc_2theta_range_inc 0.01
_pd_proc_2theta_range_max 80
_pd_proc_2theta_range_min 3
_pd_proc_ls_background_function '25 Legendre polynoms'
_pd_proc_ls_pref_orient_corr none
_pd_proc_ls_profile_function Pseudo-Voigt
_pd_proc_ls_prof_R_factor 0.025260
_pd_proc_ls_prof_wR_expected 0.007694
_pd_proc_ls_prof_wR_factor 0.036025
_pd_spec_mounting capillary
_pd_spec_mount_mode transmission
_refine_diff_density_max 0.18
_refine_diff_density_min -0.23
_refine_ls_goodness_of_fit_all 4.6825
_refine_ls_hydrogen_treatment constr
_refine_ls_number_constraints 213
_refine_ls_number_parameters 135
_refine_ls_number_restraints 73
_refine_ls_R_factor_all 0.0699
_refine_ls_R_factor_gt 0.0675
_refine_ls_shift/su_max 0.0000
_refine_ls_shift/su_mean 0.0000
_refine_ls_weighting_scheme sigma
_refine_ls_wR_factor_all 0.0805
_refine_ls_wR_factor_gt 0.0803
_publcif_datablock.id {9993cf9c-0b98-4890-9463-b66101828437}

_cod_data_source_file d4ce01314j2.cif
_cod_data_source_block I_CCDC2
_cod_depositor_comments 'Adding full bibliography for 7250025--7250027.cif.'
_cod_original_sg_symbol_Hall 'P 2xab;2ybc;2zac'
_cod_original_formula_sum 'C28 H45 N1 O5'
_cod_database_code 7250027
_publcif_funding_html
;
;

loop_
_space_group_symop_id
_space_group_symop_operation_xyz
1 x,y,z
2 -x+1/2,-y,z+1/2
3 -x,y+1/2,-z+1/2
4 x+1/2,-y+1/2,-z

loop_
_atom_site_label
_atom_site_type_symbol
_atom_site_fract_x
_atom_site_fract_y
_atom_site_fract_z
_atom_site_adp_type
_atom_site_U_iso_or_equiv
_atom_site_site_symmetry_multiplicity
_atom_site_occupancy
_atom_site_calc_flag
_atom_site_refinement_flags
_atom_site_disorder_assembly
_atom_site_disorder_group
O1 O 0.3881(4) 0.2257(4) 0.7911(9) Uiso 0.086(2) 4 1 d . . .
O3 O 0.5434(8) 0.4180(5) 0.9584(12) Uiso 0.086(2) 4 1 d . . .
C4 C 0.4497(3) 0.2586(3) 0.7809(6) Uiso 0.086(2) 4 1 d . . .
C5 C 0.5746(3) 0.3240(5) 0.7581(13) Uiso 0.086(2) 4 1 d . . .
C7 C 0.4952(5) 0.2281(4) 0.6761(10) Uiso 0.086(2) 4 1 d . . .
C9 C 0.6104(4) 0.2200(7) 0.5704(12) Uiso 0.086(2) 4 1 d . . .
C12 C 0.5578(4) 0.2608(4) 0.6639(12) Uiso 0.086(2) 4 1 d . . .
C13 C 0.3550(6) 0.3936(5) 0.9264(10) Uiso 0.086(2) 4 1 d . . .
C15 C 0.5291(4) 0.3550(4) 0.8632(10) Uiso 0.086(2) 4 1 d . . .
C16 C 0.4666(4) 0.3241(4) 0.8768(8) Uiso 0.086(2) 4 1 d . . .
C17 C 0.4180(4) 0.3586(4) 1.0016(8) Uiso 0.086(2) 4 1 d . . .
C19 C 0.3675(6) 0.4514(6) 0.7889(11) Uiso 0.086(2) 4 1 d . . .
C20 C 0.5925(5) 0.2080(9) 0.3945(14) Uiso 0.086(2) 4 1 d . . .
C23 C 0.3965(16) 0.5203(10) 0.8184(17) Uiso 0.086(2) 4 1 d . . .
C26 C 0.6440(5) 0.1639(7) 0.3050(14) Uiso 0.086(2) 4 1 d . . .
C29 C 0.4007(5) 0.2998(6) 1.1362(12) Uiso 0.086(2) 4 1 d . . .
C31 C 0.3129(6) 0.4247(9) 1.0596(14) Uiso 0.086(2) 4 1 d . . .
C34 C 0.3474(5) 0.3038(6) 1.2296(12) Uiso 0.086(2) 4 1 d . . .
C35 C 0.2940(6) 0.3611(8) 1.1973(18) Uiso 0.086(2) 4 1 d . . .
C38 C 0.3313(6) 0.2394(7) 1.3485(16) Uiso 0.086(2) 4 1 d . . .
C42 C 0.6661(9) 0.2354(9) 0.0430(13) Uiso 0.086(2) 4 1 d . . .
C46 C 0.6339(5) 0.1651(6) 0.1268(15) Uiso 0.086(2) 4 1 d . . .
C49 C 0.3347(11) 0.4347(10) 0.6322(16) Uiso 0.086(2) 4 1 d . . .
O1a O 0.7028(5) 0.5540(6) 0.3338(18) Uiso 0.086(2) 4 1 d . . .
O2a O 0.8220(6) 0.5341(6) 0.3953(19) Uiso 0.086(2) 4 1 d . . .
O3a O 0.8752(5) 0.4126(6) 0.382(2) Uiso 0.086(2) 4 1 d . . .
N4a N 0.5700(3) 0.4950(4) 0.3820(9) Uiso 0.086(2) 4 1 d . . .
C5a C 0.6289(4) 0.4413(5) 0.3431(14) Uiso 0.086(2) 4 1 d . . .
C6a C 0.6961(4) 0.4758(5) 0.4019(10) Uiso 0.086(2) 4 1 d . . .
C7a C 0.5806(7) 0.5348(10) 0.5451(17) Uiso 0.086(2) 4 1 d . . .
C8a C 0.5082(5) 0.4468(6) 0.388(3) Uiso 0.086(2) 4 1 d . . .
C9a C 0.5632(8) 0.5567(9) 0.2509(18) Uiso 0.086(2) 4 1 d . . .
C10a C 0.7565(4) 0.4251(5) 0.353(2) Uiso 0.086(2) 4 1 d . . .
C11a C 0.8234(4) 0.4605(4) 0.384(2) Uiso 0.086(2) 4 1 d . . .
H1c5 H 0.618407 0.346445 0.750125 Uiso 0.1034 4 1 d . . .
H1c7 H 0.483687 0.183556 0.610113 Uiso 0.1034 4 1 d . . .
H1c9 H 0.651308 0.249246 0.577564 Uiso 0.1034 4 1 d . . .
H2c9 H 0.619664 0.170143 0.620088 Uiso 0.1034 4 1 d . . .
H1c13 H 0.331115 0.352594 0.871144 Uiso 0.1034 4 1 d . . .
H1c17 H 0.441653 0.401709 1.050257 Uiso 0.1034 4 1 d . . .
H1c20 H 0.585706 0.258082 0.343277 Uiso 0.1034 4 1 d . . .
H2c20 H 0.550668 0.180607 0.387381 Uiso 0.1034 4 1 d . . .
H1c23 H 0.409804 0.533668 0.92739 Uiso 0.1034 4 1 d . . .
H2c23 H 0.404269 0.556494 0.730743 Uiso 0.1034 4 1 d . . .
H1c26 H 0.644764 0.110513 0.342593 Uiso 0.1034 4 1 d . . .
H2c26 H 0.687252 0.184996 0.330398 Uiso 0.1034 4 1 d . . .
H1c29 H 0.430953 0.256882 1.153815 Uiso 0.1034 4 1 d . . .
H1c31 H 0.27265 0.446541 1.014642 Uiso 0.1034 4 1 d . . .
H2c31 H 0.334794 0.468749 1.109445 Uiso 0.1034 4 1 d . . .
H1c35 H 0.282599 0.387715 1.296602 Uiso 0.1034 4 1 d . . .
H2c35 H 0.254087 0.33379 1.166035 Uiso 0.1034 4 1 d . . .
H1c38 H 0.306863 0.198635 1.293769 Uiso 0.1034 4 1 d . . .
H2c38 H 0.371927 0.218146 1.392058 Uiso 0.1034 4 1 d . . .
H3c38 H 0.304629 0.260233 1.43575 Uiso 0.1034 4 1 d . . .
H1c42 H 0.65144 0.237829 -0.06826 Uiso 0.1034 4 1 d . . .
H2c42 H 0.653472 0.282715 0.098559 Uiso 0.1034 4 1 d . . .
H3c42 H 0.713847 0.229845 0.045954 Uiso 0.1034 4 1 d . . .
H1c46 H 0.651044 0.117429 0.080253 Uiso 0.1034 4 1 d . . .
H2c46 H 0.586973 0.16444 0.103222 Uiso 0.1034 4 1 d . . .
H1c49 H 0.346134 0.474832 0.554924 Uiso 0.1034 4 1 d . . .
H2c49 H 0.349547 0.384598 0.592249 Uiso 0.1034 4 1 d . . .
H3c49 H 0.28721 0.433616 0.647235 Uiso 0.1034 4 1 d . . .
H1c5a H 0.63087 0.432337 0.227609 Uiso 0.1034 4 1 d . . .
H2c5a H 0.621944 0.390947 0.39283 Uiso 0.1034 4 1 d . . .
H1c6a H 0.695682 0.477231 0.518939 Uiso 0.1034 4 1 d . . .
H1c7a H 0.543344 0.568355 0.568439 Uiso 0.1034 4 1 d . . .
H2c7a H 0.584518 0.495634 0.62885 Uiso 0.1034 4 1 d . . .
H3c7a H 0.620806 0.565505 0.541354 Uiso 0.1034 4 1 d . . .
H1c8a H 0.470711 0.480001 0.41276 Uiso 0.1034 4 1 d . . .
H2c8a H 0.501255 0.421807 0.284757 Uiso 0.1034 4 1 d . . .
H3c8a H 0.512532 0.40748 0.471542 Uiso 0.1034 4 1 d . . .
H1c9a H 0.526119 0.590343 0.275767 Uiso 0.1034 4 1 d . . .
H2c9a H 0.603406 0.587376 0.24589 Uiso 0.1034 4 1 d . . .
H3c9a H 0.55583 0.531653 0.147571 Uiso 0.1034 4 1 d . . .
H1c10a H 0.75296 0.410817 0.240499 Uiso 0.1034 4 1 d . . .
H2c10a H 0.753702 0.375066 0.406973 Uiso 0.1034 4 1 d . . .
H1o3 H 0.582338 0.432419 0.941405 Uiso 0.1034 4 1 d . . .
H1o1 H 0.385551 0.18806 0.729311 Uiso 0.1034 4 1 d . . .
H1o1a H 0.738568 0.573379 0.36531 Uiso 0.1034 4 1 d . . .

loop_
_atom_site_aniso_label
_atom_site_aniso_type_symbol
_atom_site_aniso_U_11
_atom_site_aniso_U_22
_atom_site_aniso_U_33
_atom_site_aniso_U_12
_atom_site_aniso_U_13
_atom_site_aniso_U_23
? ? ? ? ? ? ? ?

loop_
_atom_type_symbol
_atom_type_scat_dispersion_real
_atom_type_scat_dispersion_imag
_atom_type_scat_source
C 0.0181 0.0091 'International Tables Vol C tables 4.2.6.8 and 6.1.1.1'
H 0.0000 0.0000 'International Tables Vol C tables 4.2.6.8 and 6.1.1.1'
N 0.0311 0.0180 'International Tables Vol C tables 4.2.6.8 and 6.1.1.1'
O 0.0492 0.0322 'International Tables Vol C tables 4.2.6.8 and 6.1.1.1'

loop_
_exptl_crystal_face_index_h
_exptl_crystal_face_index_k
_exptl_crystal_face_index_l
_exptl_crystal_face_perp_dist
? ? ? ?

loop_
_geom_angle_atom_site_label_1
_geom_angle_atom_site_label_2
_geom_angle_atom_site_label_3
_geom_angle_site_symmetry_1
_geom_angle_site_symmetry_2
_geom_angle_site_symmetry_3
_geom_angle
_geom_angle_publ_flag
C4 O1 H1o1 . . . 110.0(8) ?
C15 O3 H1o3 . . . 109.6(11) ?
O1 C4 C7 . . . 119.5(6) ?
O1 C4 C16 . . . 120.8(6) ?
C7 C4 C16 . . . 119.8(7) ?
C12 C5 C15 . . . 120.0(7) ?
C12 C5 H1c5 . . . 119.98 ?
C15 C5 H1c5 . . . 119.98 ?
C4 C7 C12 . . . 120.3(7) ?
C4 C7 H1c7 . . . 119.86 ?
C12 C7 H1c7 . . . 119.86 ?
C12 C9 C20 . . . 113.2(8) ?
C12 C9 H1c9 . . . 109.47 ?
C12 C9 H2c9 . . . 109.47 ?
C20 C9 H1c9 . . . 109.47 ?
C20 C9 H2c9 . . . 109.47 ?
H1c9 C9 H2c9 . . . 105.51 ?
C5 C12 C7 . . . 120.1(8) ?
C5 C12 C9 . . . 119.3(8) ?
C7 C12 C9 . . . 119.9(8) ?
C17 C13 C19 . . . 114.7(9) ?
C17 C13 C31 . . . 108.3(7) ?
C17 C13 H1c13 . . . 108.55 ?
C19 C13 C31 . . . 114.3(9) ?
C19 C13 H1c13 . . . 101.69 ?
C31 C13 H1c13 . . . 109.01 ?
O3 C15 C5 . . . 122.0(9) ?
O3 C15 C16 . . . 116.9(9) ?
C5 C15 C16 . . . 121.1(7) ?
C4 C16 C15 . . . 118.8(6) ?
C4 C16 C17 . . . 121.7(6) ?
C15 C16 C17 . . . 119.4(6) ?
C13 C17 C16 . . . 113.9(6) ?
C13 C17 C29 . . . 111.1(7) ?
C13 C17 H1c17 . . . 106.09 ?
C16 C17 C29 . . . 112.1(6) ?
C16 C17 H1c17 . . . 104.95 ?
C29 C17 H1c17 . . . 108.15 ?
C13 C19 C23 . . . 120.5(9) ?
C13 C19 C49 . . . 116.8(10) ?
C23 C19 C49 . . . 121.7(11) ?
C9 C20 C26 . . . 112.4(9) ?
C9 C20 H1c20 . . . 109.47 ?
C9 C20 H2c20 . . . 109.47 ?
C26 C20 H1c20 . . . 109.47 ?
C26 C20 H2c20 . . . 109.47 ?
H1c20 C20 H2c20 . . . 106.36 ?
C19 C23 H1c23 . . . 120 ?
C19 C23 H2c23 . . . 120 ?
H1c23 C23 H2c23 . . . 120 ?
C20 C26 C46 . . . 113.0(9) ?
C20 C26 H1c26 . . . 109.47 ?
C20 C26 H2c26 . . . 109.47 ?
C46 C26 H1c26 . . . 109.47 ?
C46 C26 H2c26 . . . 109.47 ?
H1c26 C26 H2c26 . . . 105.68 ?
C17 C29 C34 . . . 124.7(9) ?
C17 C29 H1c29 . . . 117.63 ?
C34 C29 H1c29 . . . 117.63 ?
C13 C31 C35 . . . 114.3(11) ?
C13 C31 H1c31 . . . 109.47 ?
C13 C31 H2c31 . . . 109.47 ?
C35 C31 H1c31 . . . 109.47 ?
C35 C31 H2c31 . . . 109.47 ?
H1c31 C31 H2c31 . . . 104.22 ?
C29 C34 C35 . . . 121.3(10) ?
C29 C34 C38 . . . 121.0(9) ?
C35 C34 C38 . . . 116.4(10) ?
C31 C35 C34 . . . 113.7(10) ?
C31 C35 H1c35 . . . 109.47 ?
C31 C35 H2c35 . . . 109.47 ?
C34 C35 H1c35 . . . 109.47 ?
C34 C35 H2c35 . . . 109.47 ?
H1c35 C35 H2c35 . . . 104.84 ?
C34 C38 H1c38 . . . 109.47 ?
C34 C38 H2c38 . . . 109.47 ?
C34 C38 H3c38 . . . 109.47 ?
H1c38 C38 H2c38 . . . 109.47 ?
H1c38 C38 H3c38 . . . 109.47 ?
H2c38 C38 H3c38 . . . 109.47 ?
C46 C42 H1c42 . . . 109.47 ?
C46 C42 H2c42 . . . 109.47 ?
C46 C42 H3c42 . . . 109.47 ?
H1c42 C42 H2c42 . . . 109.47 ?
H1c42 C42 H3c42 . . . 109.47 ?
H2c42 C42 H3c42 . . . 109.47 ?
C26 C46 C42 . . . 113.6(10) ?
C26 C46 H1c46 . . . 109.47 ?
C26 C46 H2c46 . . . 109.47 ?
C42 C46 H1c46 . . . 109.47 ?
C42 C46 H2c46 . . . 109.47 ?
H1c46 C46 H2c46 . . . 105.05 ?
C19 C49 H1c49 . . . 109.47 ?
C19 C49 H2c49 . . . 109.47 ?
C19 C49 H3c49 . . . 109.47 ?
H1c49 C49 H2c49 . . . 109.47 ?
H1c49 C49 H3c49 . . . 109.47 ?
H2c49 C49 H3c49 . . . 109.47 ?
C6a O1a H1o1a . . . 109.0(11) ?
C5a N4a C7a . . . 110.1(8) ?
C5a N4a C8a . . . 108.7(7) ?
C5a N4a C9a . . . 109.7(9) ?
C7a N4a C8a . . . 109.4(11) ?
C7a N4a C9a . . . 109.3(9) ?
C8a N4a C9a . . . 109.5(10) ?
N4a C5a C6a . . . 112.3(7) ?
N4a C5a H1c5a . . . 109.47 ?
N4a C5a H2c5a . . . 109.47 ?
C6a C5a H1c5a . . . 109.47 ?
C6a C5a H2c5a . . . 109.47 ?
H1c5a C5a H2c5a . . . 106.44 ?
O1a C6a C5a . . . 108.0(8) ?
O1a C6a C10a . . . 110.0(8) ?
O1a C6a H1c6a . . . 111.32 ?
C5a C6a C10a . . . 113.0(7) ?
C5a C6a H1c6a . . . 108.29 ?
C10a C6a H1c6a . . . 106.23 ?
N4a C7a H1c7a . . . 109.47 ?
N4a C7a H2c7a . . . 109.47 ?
N4a C7a H3c7a . . . 109.47 ?
H1c7a C7a H2c7a . . . 109.47 ?
H1c7a C7a H3c7a . . . 109.47 ?
H2c7a C7a H3c7a . . . 109.47 ?
N4a C8a H1c8a . . . 109.47 ?
N4a C8a H2c8a . . . 109.47 ?
N4a C8a H3c8a . . . 109.47 ?
H1c8a C8a H2c8a . . . 109.47 ?
H1c8a C8a H3c8a . . . 109.47 ?
H2c8a C8a H3c8a . . . 109.47 ?
N4a C9a H1c9a . . . 109.47 ?
N4a C9a H2c9a . . . 109.47 ?
N4a C9a H3c9a . . . 109.47 ?
H1c9a C9a H2c9a . . . 109.47 ?
H1c9a C9a H3c9a . . . 109.47 ?
H2c9a C9a H3c9a . . . 109.47 ?
C6a C10a C11a . . . 115.8(8) ?
C6a C10a H1c10a . . . 109.47 ?
C6a C10a H2c10a . . . 109.47 ?
C11a C10a H1c10a . . . 109.47 ?
C11a C10a H2c10a . . . 109.47 ?
H1c10a C10a H2c10a . . . 102.27 ?
O2a C11a O3a . . . 129.4(9) ?
O2a C11a C10a . . . 113.3(8) ?
O3a C11a C10a . . . 117.0(8) ?

loop_
_geom_bond_atom_site_label_1
_geom_bond_atom_site_label_2
_geom_bond_site_symmetry_1
_geom_bond_site_symmetry_2
_geom_bond_distance
_geom_bond_publ_flag
O1 C4 . . 1.356(11) ?
O1 H1o1 . . 0.819(7) ?
O3 C15 . . 1.357(12) ?
O3 H1o3 . . 0.828(15) ?
C4 C7 . . 1.356(10) ?
C4 C16 . . 1.406(8) ?
C5 C12 . . 1.365(12) ?
C5 C15 . . 1.360(12) ?
C5 H1c5 . . 0.96 ?
C7 C12 . . 1.375(12) ?
C7 H1c7 . . 0.96 ?
C9 C12 . . 1.475(13) ?
C9 C20 . . 1.501(15) ?
C9 H1c9 . . 0.96 ?
C9 H2c9 . . 0.96 ?
C13 C17 . . 1.526(13) ?
C13 C19 . . 1.517(12) ?
C13 C31 . . 1.478(15) ?
C13 H1c13 . . 0.96 ?
C15 C16 . . 1.363(10) ?
C16 C17 . . 1.529(10) ?
C17 C29 . . 1.530(12) ?
C17 H1c17 . . 0.96 ?
C19 C23 . . 1.33(2) ?
C19 C49 . . 1.470(18) ?
C20 C26 . . 1.472(16) ?
C20 H1c20 . . 0.96 ?
C20 H2c20 . . 0.96 ?
C23 H1c23 . . 0.96 ?
C23 H2c23 . . 0.96 ?
C26 C46 . . 1.476(16) ?
C26 H1c26 . . 0.96 ?
C26 H2c26 . . 0.96 ?
C29 C34 . . 1.315(14) ?
C29 H1c29 . . 0.96 ?
C31 C35 . . 1.61(2) ?
C31 H1c31 . . 0.96 ?
C31 H2c31 . . 0.96 ?
C34 C35 . . 1.470(17) ?
C34 C38 . . 1.503(16) ?
C35 H1c35 . . 0.96 ?
C35 H2c35 . . 0.96 ?
C38 H1c38 . . 0.96 ?
C38 H2c38 . . 0.96 ?
C38 H3c38 . . 0.96 ?
C42 C46 . . 1.523(18) ?
C42 H1c42 . . 0.96 ?
C42 H2c42 . . 0.96 ?
C42 H3c42 . . 0.96 ?
C46 H1c46 . . 0.96 ?
C46 H2c46 . . 0.96 ?
C49 H1c49 . . 0.96 ?
C49 H2c49 . . 0.96 ?
C49 H3c49 . . 0.96 ?
O1a C6a . . 1.449(13) ?
O1a H1o1a . . 0.829(11) ?
O2a C11a . . 1.257(13) ?
O3a C11a . . 1.319(13) ?
N4a C5a . . 1.525(11) ?
N4a C7a . . 1.515(16) ?
N4a C8a . . 1.486(13) ?
N4a C9a . . 1.510(17) ?
C5a C6a . . 1.546(12) ?
C5a H1c5a . . 0.96 ?
C5a H2c5a . . 0.96 ?
C6a C10a . . 1.539(13) ?
C6a H1c6a . . 0.96 ?
C7a H1c7a . . 0.96 ?
C7a H2c7a . . 0.96 ?
C7a H3c7a . . 0.96 ?
C8a H1c8a . . 0.96 ?
C8a H2c8a . . 0.96 ?
C8a H3c8a . . 0.96 ?
C9a H1c9a . . 0.96 ?
C9a H2c9a . . 0.96 ?
C9a H3c9a . . 0.96 ?
C10a C11a . . 1.490(12) ?
C10a H1c10a . . 0.96 ?
C10a H2c10a . . 0.96 ?

loop_
_geom_hbond_atom_site_label_D
_geom_hbond_atom_site_label_H
_geom_hbond_atom_site_label_A
_geom_hbond_site_symmetry_D
_geom_hbond_site_symmetry_H
_geom_hbond_site_symmetry_A
_geom_hbond_distance_DH
_geom_hbond_distance_HA
_geom_hbond_distance_DA
_geom_hbond_angle_DHA
_geom_hbond_publ_flag
C17 H1c17 O3 . . . 0.96 2.19 2.731(17) 114.37 ?
C7a H3c7a O1a . . . 0.96 2.37 3.016(19) 123.89 ?
C9a H2c9a O1a . . . 0.96 2.19 2.88(2) 127.31 ?
C9a H3c9a O3 . . 1_554 0.96 2.49 3.389(18) 155.46 ?
O3 H1o3 O2a . . 2_665 0.828(15) 2.033(11) 2.861(19) 178.6(8) ?
O1 H1o1 O3a . . 4_456 0.819(7) 1.951(12) 2.760(15) 169.4(7) ?
O1a H1o1a O2a . . . 0.829(11) 1.817(11) 2.463(16) 133.6(8) ?

loop_
_geom_torsion_atom_site_label_1
_geom_torsion_atom_site_label_2
_geom_torsion_atom_site_label_3
_geom_torsion_atom_site_label_4
_geom_torsion_site_symmetry_1
_geom_torsion_site_symmetry_2
_geom_torsion_site_symmetry_3
_geom_torsion_site_symmetry_4
_geom_torsion
_geom_torsion_publ_flag
? ? ? ? ? ? ? ? ? ?

loop_
_restr_angle_atom_site_label_1
_restr_angle_site_symmetry_1
_restr_angle_atom_site_label_2
_restr_angle_site_symmetry_2
_restr_angle_atom_site_label_3
_restr_angle_site_symmetry_3
_restr_angle_target
_restr_angle_target_weight_param
C20 . C26 . C46 . 113.466 0.05
C35 . C34 . C38 . 116.748 0.05
C35 . C34 . C29 . 121.686 0.05
C38 . C34 . C29 . 121.506 0.05
C34 . C29 . C17 . 124.69 0.05
C4 . C7 . C12 . 120 0.05
C26 . C20 . C9 . 113.534 0.05
C31 . C13 . C17 . 108.642 0.05
C31 . C13 . C19 . 114.481 0.05
C7 . C4 . O1 . 120 0.05
C7 . C4 . C16 . 120 0.05
O1 . C4 . C16 . 120 0.05
C5 . C12 . C9 . 120 0.05
C7 . C12 . C9 . 120 0.05
C20 . C9 . C12 . 113.504 0.05
C29 . C17 . C13 . 110.39 0.05
C29 . C17 . C16 . 111.269 0.05
C13 . C17 . C16 . 112.834 0.05
C4 . C16 . C17 . 120 0.05
C15 . C16 . C17 . 120 0.05
C13 . C19 . C23 . 120.585 0.05
C13 . C19 . C49 . 117.38 0.05
C23 . C19 . C49 . 122.012 0.05
C26 . C46 . C42 . 114.099 0.05
C7a . N4a . C8a . 109.49 0.05
C7a . N4a . C5a . 109.462 0.05
C7a . N4a . C9a . 109.464 0.05
C8a . N4a . C5a . 109.459 0.05
C8a . N4a . C9a . 109.499 0.05
C5a . N4a . C9a . 109.453 0.05
N4a . C5a . C6a . 111.04 0.05
O1a . C6a . C5a . 107.761 0.05
O1a . C6a . C10a . 109.82 0.05
C5a . C6a . C10a . 113.778 0.05
C6a . C10a . C11a . 115.913 0.05
O3a . C11a . O2a . 129.27699 0.05
O3a . C11a . C10a . 116.761 0.05
O2a . C11a . C10a . 113.961 0.05
C5 . C12 . C7 . 120 0.01
C12 . C5 . C15 . 120 0.01

loop_
_restr_distance_atom_site_label_1
_restr_distance_site_symmetry_1
_restr_distance_atom_site_label_2
_restr_distance_site_symmetry_2
_restr_distance_target
_restr_distance_target_weight_param
O1 . C4 . 1.386 0.002
O3 . C15 . 1.375 0.002
C4 . C7 . 1.387 0.001
C4 . C16 . 1.397 0.001
C5 . C12 . 1.391 0.002
C5 . C15 . 1.392 0.001
C7 . C12 . 1.396 0.002
C9 . C12 . 1.51 0.001
C9 . C20 . 1.533 0.001
C13 . C17 . 1.546 0.002
C13 . C19 . 1.518 0.002
C13 . C31 . 1.531 0.002
C15 . C16 . 1.397 0.001
C16 . C17 . 1.517 0.002
C17 . C29 . 1.517 0.002
C19 . C23 . 1.317 0.002
C19 . C49 . 1.51 0.002
C20 . C26 . 1.517 0.002
C26 . C46 . 1.515 0.002
C29 . C34 . 1.335 0.002
C34 . C35 . 1.506 0.002
C34 . C38 . 1.506 0.002
C42 . C46 . 1.513 0.002
O1a . C6a . 1.428 0.002
O2a . C11a . 1.265 0.002
O3a . C11a . 1.261 0.002
N4a . C5a . 1.522 0.002
N4a . C7a . 1.522 0.002
N4a . C8a . 1.522 0.002
N4a . C9a . 1.522 0.002
C5a . C6a . 1.527 0.002
C6a . C10a . 1.53 0.002
C10a . C11a . 1.536 0.002

loop_
_restr_equal_angle_atom_site_label_1
_restr_equal_angle_site_symmetry_1
_restr_equal_angle_atom_site_label_2
_restr_equal_angle_site_symmetry_2
_restr_equal_angle_atom_site_label_3
_restr_equal_angle_site_symmetry_3
_restr_equal_angle_class_class_id
_restr_equal_angle_class_target_weight_param
? ? ? ? ? ? ? ?

loop_
_restr_equal_distance_atom_site_label_1
_restr_equal_distance_site_symmetry_1
_restr_equal_distance_atom_site_label_2
_restr_equal_distance_site_symmetry_2
_restr_equal_distance_class_class_id
_restr_equal_distance_class_target_weight_param
? ? ? ? ? ?

loop_
_restr_equal_torsion_atom_site_label_1
_restr_equal_torsion_site_symmetry_1
_restr_equal_torsion_atom_site_label_2
_restr_equal_torsion_site_symmetry_2
_restr_equal_torsion_atom_site_label_3
_restr_equal_torsion_site_symmetry_3
_restr_equal_torsion_atom_site_label_4
_restr_equal_torsion_site_symmetry_4
_restr_equal_torsion_class_class_id
_restr_equal_torsion_class_target_weight_param
? ? ? ? ? ? ? ? ? ?

loop_
_restr_torsion_atom_site_label_1
_restr_torsion_site_symmetry_1
_restr_torsion_atom_site_label_2
_restr_torsion_site_symmetry_2
_restr_torsion_atom_site_label_3
_restr_torsion_site_symmetry_3
_restr_torsion_atom_site_label_4
_restr_torsion_site_symmetry_4
_restr_torsion_angle_target
_restr_torsion_weight_param
? ? ? ? ? ? ? ? ? ?

loop_
_publcif_info_exptl_table_extra_item
?

loop_
_publcif_info_exptl_table_header_item
?

loop_
_jana_atom_site_adp_c_label
_jana_atom_site_adp_c_type_symbol
_jana_atom_site_adp_c_111
_jana_atom_site_adp_c_112
_jana_atom_site_adp_c_113
_jana_atom_site_adp_c_122
_jana_atom_site_adp_c_123
_jana_atom_site_adp_c_133
_jana_atom_site_adp_c_222
_jana_atom_site_adp_c_223
_jana_atom_site_adp_c_233
_jana_atom_site_adp_c_333
? ? ? ? ? ? ? ? ? ? ? ?

loop_
_jana_atom_site_adp_d_label
_jana_atom_site_adp_d_type_symbol
_jana_atom_site_adp_d_1111
_jana_atom_site_adp_d_1112
_jana_atom_site_adp_d_1113
_jana_atom_site_adp_d_1122
_jana_atom_site_adp_d_1123
_jana_atom_site_adp_d_1133
_jana_atom_site_adp_d_1222
_jana_atom_site_adp_d_1223
_jana_atom_site_adp_d_1233
_jana_atom_site_adp_d_1333
_jana_atom_site_adp_d_2222
_jana_atom_site_adp_d_2223
_jana_atom_site_adp_d_2233
_jana_atom_site_adp_d_2333
_jana_atom_site_adp_d_3333
? ? ? ? ? ? ? ? ? ? ? ? ? ? ? ? ?

loop_
_jana_atom_site_adp_e_label
_jana_atom_site_adp_e_type_symbol
_jana_atom_site_adp_e_11111
_jana_atom_site_adp_e_11112
_jana_atom_site_adp_e_11113
_jana_atom_site_adp_e_11122
_jana_atom_site_adp_e_11123
_jana_atom_site_adp_e_11133
_jana_atom_site_adp_e_11222
_jana_atom_site_adp_e_11223
_jana_atom_site_adp_e_11233
_jana_atom_site_adp_e_11333
_jana_atom_site_adp_e_12222
_jana_atom_site_adp_e_12223
_jana_atom_site_adp_e_12233
_jana_atom_site_adp_e_12333
_jana_atom_site_adp_e_13333
_jana_atom_site_adp_e_22222
_jana_atom_site_adp_e_22223
_jana_atom_site_adp_e_22233
_jana_atom_site_adp_e_22333
_jana_atom_site_adp_e_23333
_jana_atom_site_adp_e_33333
? ? ? ? ? ? ? ? ? ? ? ? ? ? ? ? ? ? ? ? ? ? ?

loop_
_jana_atom_site_adp_f_label
_jana_atom_site_adp_f_type_symbol
_jana_atom_site_adp_f_111111
_jana_atom_site_adp_f_111112
_jana_atom_site_adp_f_111113
_jana_atom_site_adp_f_111122
_jana_atom_site_adp_f_111123
_jana_atom_site_adp_f_111133
_jana_atom_site_adp_f_111222
_jana_atom_site_adp_f_111223
_jana_atom_site_adp_f_111233
_jana_atom_site_adp_f_111333
_jana_atom_site_adp_f_112222
_jana_atom_site_adp_f_112223
_jana_atom_site_adp_f_112233
_jana_atom_site_adp_f_112333
_jana_atom_site_adp_f_113333
_jana_atom_site_adp_f_122222
_jana_atom_site_adp_f_122223
_jana_atom_site_adp_f_122233
_jana_atom_site_adp_f_122333
_jana_atom_site_adp_f_123333
_jana_atom_site_adp_f_133333
_jana_atom_site_adp_f_222222
_jana_atom_site_adp_f_222223
_jana_atom_site_adp_f_222233
_jana_atom_site_adp_f_222333
_jana_atom_site_adp_f_223333
_jana_atom_site_adp_f_233333
_jana_atom_site_adp_f_333333
? ? ? ? ? ? ? ? ? ? ? ? ? ? ? ? ? ? ? ? ? ? ? ? ? ? ? ? ? ?
